data_4349144
loop_
_publ_author_name
'H\"arling, Stephan M'
'G\"orls, Helmar'
'Krieck, Sven'
'Westerhausen, Matthias'

_publ_section_title
;
 Potassium-Mediated Hydrophosphorylation of Heterocumulenes with
 Diarylphosphane Oxide and Sulfide.
;
_journal_issue 20
_journal_name_full 'Inorganic chemistry'
_journal_page_first 10741
_journal_page_last 10750
_journal_paper_doi 10.1021/acs.inorgchem.6b01973
_journal_volume 55
_journal_year 2016
_chemical_formula_moiety 'C84 H112 K4 O7 P4, C4 H8 O'
_chemical_formula_sum 'C88 H120 K4 O8 P4'
_chemical_formula_weight 1586.12
_space_group_IT_number 2
_space_group_name_Hall '-P 1'
_space_group_name_H-M_alt 'P -1'
_symmetry_cell_setting triclinic
_symmetry_space_group_name_Hall '-P 1'
_symmetry_space_group_name_H-M 'P -1'
_atom_sites_solution_hydrogens geom
_atom_sites_solution_primary direct
_atom_sites_solution_secondary difmap
_audit_creation_method SHELXL-97
_cell_angle_alpha 99.288(1)
_cell_angle_beta 92.115(1)
_cell_angle_gamma 110.066(1)
_cell_formula_units_Z 2
_cell_length_a 13.4619(3)
_cell_length_b 14.7468(2)
_cell_length_c 23.7374(5)
_cell_measurement_reflns_used 46575
_cell_measurement_temperature 133(2)
_cell_measurement_theta_max 27.10
_cell_measurement_theta_min 1.50
_cell_volume 4346.57(15)
_computing_cell_refinement DENZO
_computing_data_collection COLLECT
_computing_data_reduction DENZO
_computing_molecular_graphics SHELXTL/PC
_computing_publication_material SHELXL-97
_computing_structure_refinement 'SHELXL-97 (Sheldrick, 2008)'
_computing_structure_solution 'SHELXS-97 (Sheldrick, 2008)'
_diffrn_ambient_temperature 133(2)
_diffrn_measured_fraction_theta_full 0.981
_diffrn_measured_fraction_theta_max 0.981
_diffrn_measurement_device_type KappaCCD
_diffrn_measurement_method 'phi- + omega-scan'
_diffrn_radiation_monochromator graphite
_diffrn_radiation_source 'fine-focus sealed tube'
_diffrn_radiation_type MoK\a
_diffrn_radiation_wavelength 0.71073
_diffrn_reflns_av_R_equivalents 0.0341
_diffrn_reflns_av_sigmaI/netI 0.0516
_diffrn_reflns_limit_h_max 17
_diffrn_reflns_limit_h_min -17
_diffrn_reflns_limit_k_max 18
_diffrn_reflns_limit_k_min -18
_diffrn_reflns_limit_l_max 30
_diffrn_reflns_limit_l_min -30
_diffrn_reflns_number 46575
_diffrn_reflns_theta_full 27.10
_diffrn_reflns_theta_max 27.10
_diffrn_reflns_theta_min 1.50
_exptl_absorpt_coefficient_mu 0.331
_exptl_absorpt_correction_T_max 0.7456
_exptl_absorpt_correction_T_min 0.7053
_exptl_absorpt_correction_type multi-scan
_exptl_absorpt_process_details 'SADABS, Bruker-AXS, 2002'
_exptl_crystal_colour colourless
_exptl_crystal_density_diffrn 1.212
_exptl_crystal_density_method 'not measured'
_exptl_crystal_description prism
_exptl_crystal_F_000 1696
_exptl_crystal_size_max 0.134
_exptl_crystal_size_mid 0.122
_exptl_crystal_size_min 0.098
_refine_diff_density_max 0.961
_refine_diff_density_min -0.585
_refine_diff_density_rms 0.063
_refine_ls_extinction_method none
_refine_ls_goodness_of_fit_ref 1.038
_refine_ls_hydrogen_treatment constr
_refine_ls_matrix_type full
_refine_ls_number_parameters 1013
_refine_ls_number_reflns 18835
_refine_ls_number_restraints 0
_refine_ls_restrained_S_all 1.038
_refine_ls_R_factor_all 0.0798
_refine_ls_R_factor_gt 0.0579
_refine_ls_shift/su_max 0.032
_refine_ls_shift/su_mean 0.000
_refine_ls_structure_factor_coef Fsqd
_refine_ls_weighting_details 'calc w=1/[\s^2^(Fo^2^)+(0.0144P)^2^+7.4752P] where P=(Fo^2^+2Fc^2^)/3'
_refine_ls_weighting_scheme calc
_refine_ls_wR_factor_gt 0.1114
_refine_ls_wR_factor_ref 0.1232
_reflns_number_gt 14975
_reflns_number_total 18835
_reflns_threshold_expression >2sigma(I)
_cod_data_source_file ic6b01973_si_001.cif
_cod_data_source_block FO6027
_cod_database_code 4349144

loop_
_symmetry_equiv_pos_as_xyz
'x, y, z'
'-x, -y, -z'

loop_
_atom_site_label
_atom_site_type_symbol
_atom_site_fract_x
_atom_site_fract_y
_atom_site_fract_z
_atom_site_U_iso_or_equiv
_atom_site_adp_type
_atom_site_occupancy
_atom_site_symmetry_multiplicity
_atom_site_calc_flag
_atom_site_refinement_flags
_atom_site_disorder_assembly
_atom_site_disorder_group
K1A K 0.47000(5) 0.41604(4) 0.74213(2) 0.02742(12) Uani 1 1 d . A .
K1B K 0.36457(4) 0.13557(4) 0.69825(2) 0.02590(12) Uani 1 1 d . . .
K1C K 0.55859(4) 0.26660(4) 0.83714(2) 0.02548(12) Uani 1 1 d . A .
K1D K 0.65128(4) 0.28887(4) 0.68268(2) 0.02674(12) Uani 1 1 d . A .
P1A P 0.33475(5) 0.29377(5) 0.85157(3) 0.02470(14) Uani 1 1 d . . .
O1A O 0.36304(14) 0.25754(13) 0.79048(8) 0.0283(4) Uani 1 1 d . A .
C1A C 0.1931(2) 0.22517(19) 0.86169(11) 0.0276(6) Uani 1 1 d . A .
C2A C 0.1552(2) 0.2585(2) 0.91277(12) 0.0296(6) Uani 1 1 d . . .
C3A C 0.0514(2) 0.2096(2) 0.92433(13) 0.0352(6) Uani 1 1 d . A .
H3AA H 0.0273 0.2334 0.9588 0.042 Uiso 1 1 calc R . .
C4A C -0.0178(2) 0.1280(2) 0.88749(14) 0.0382(7) Uani 1 1 d . . .
C5A C 0.0212(2) 0.0931(2) 0.83873(13) 0.0382(7) Uani 1 1 d . A .
H5AA H -0.0243 0.0362 0.8132 0.046 Uiso 1 1 calc R . .
C6A C 0.1251(2) 0.1386(2) 0.82562(12) 0.0337(6) Uani 1 1 d . . .
C7A C 0.2229(3) 0.3463(2) 0.95664(12) 0.0392(7) Uani 1 1 d . A .
H7AA H 0.1920 0.3442 0.9934 0.059 Uiso 1 1 calc R . .
H7AB H 0.2256 0.4067 0.9435 0.059 Uiso 1 1 calc R . .
H7AC H 0.2950 0.3450 0.9615 0.059 Uiso 1 1 calc R . .
C8A C -0.1312(3) 0.0781(3) 0.89919(16) 0.0538(9) Uani 1 1 d . A .
H8AA H -0.1393 0.0993 0.9395 0.081 Uiso 1 1 calc R . .
H8AB H -0.1491 0.0067 0.8911 0.081 Uiso 1 1 calc R . .
H8AC H -0.1789 0.0959 0.8746 0.081 Uiso 1 1 calc R . .
C9A C 0.1571(3) 0.0905(2) 0.77146(14) 0.0482(9) Uani 1 1 d . A .
H9AA H 0.0998 0.0284 0.7552 0.072 Uiso 1 1 calc R . .
H9AB H 0.2219 0.0774 0.7807 0.072 Uiso 1 1 calc R . .
H9AC H 0.1703 0.1344 0.7435 0.072 Uiso 1 1 calc R . .
C10A C 0.3237(2) 0.41562(19) 0.84634(11) 0.0257(5) Uani 1 1 d . A .
C11A C 0.3962(2) 0.5013(2) 0.88115(12) 0.0325(6) Uani 1 1 d . . .
C12A C 0.3888(3) 0.5928(2) 0.87895(16) 0.0466(8) Uani 1 1 d . A .
H12A H 0.4382 0.6497 0.9028 0.056 Uiso 1 1 calc R . .
C13A C 0.3125(3) 0.6029(3) 0.84348(19) 0.0564(10) Uani 1 1 d . . .
C14A C 0.2443(3) 0.5195(3) 0.80692(17) 0.0513(9) Uani 1 1 d . A .
H14A H 0.1932 0.5261 0.7808 0.062 Uiso 1 1 calc R . .
C15A C 0.2484(2) 0.4260(2) 0.80736(12) 0.0333(6) Uani 1 1 d . . .
C16A C 0.4820(3) 0.4984(2) 0.92289(13) 0.0456(8) Uani 1 1 d . A .
H16A H 0.5266 0.5656 0.9409 0.068 Uiso 1 1 calc R . .
H16B H 0.5259 0.4656 0.9024 0.068 Uiso 1 1 calc R . .
H16C H 0.4492 0.4620 0.9525 0.068 Uiso 1 1 calc R . .
C17A C 0.3019(4) 0.7024(3) 0.8435(3) 0.100(2) Uani 1 1 d . A .
H17A H 0.3570 0.7528 0.8711 0.149 Uiso 1 1 calc R . .
H17B H 0.2317 0.7000 0.8544 0.149 Uiso 1 1 calc R . .
H17C H 0.3103 0.7185 0.8051 0.149 Uiso 1 1 calc R . .
C18A C 0.1713(2) 0.3401(3) 0.76587(13) 0.0440(8) Uani 1 1 d . A .
H18A H 0.2080 0.2965 0.7494 0.066 Uiso 1 1 calc R . .
H18B H 0.1429 0.3641 0.7351 0.066 Uiso 1 1 calc R . .
H18C H 0.1127 0.3037 0.7861 0.066 Uiso 1 1 calc R . .
O2A O 0.4824(3) 0.5813(2) 0.70165(13) 0.0855(10) Uani 1 1 d . . .
C19A C 0.3982(5) 0.6203(5) 0.6951(3) 0.121(2) Uiso 1 1 d . A .
H19A H 0.4036 0.6733 0.7278 0.145 Uiso 1 1 calc R . .
H19B H 0.3274 0.5681 0.6920 0.145 Uiso 1 1 calc R . .
C20A C 0.4167(4) 0.6585(4) 0.6419(2) 0.0905(16) Uani 1 1 d . . .
H20A H 0.3876 0.7115 0.6410 0.109 Uiso 1 1 calc R A .
H20B H 0.3844 0.6058 0.6080 0.109 Uiso 1 1 calc R . .
C21A C 0.5356(3) 0.6971(3) 0.64397(19) 0.0654(11) Uani 1 1 d . A .
H21A H 0.5587 0.6824 0.6055 0.078 Uiso 1 1 calc R . .
H21B H 0.5646 0.7690 0.6579 0.078 Uiso 1 1 calc R . .
C22A C 0.5709(4) 0.6453(3) 0.6845(2) 0.0874(17) Uani 1 1 d . A .
H22A H 0.6142 0.6092 0.6655 0.105 Uiso 1 1 calc R . .
H22B H 0.6149 0.6931 0.7181 0.105 Uiso 1 1 calc R . .
P1B P 0.44279(5) 0.22623(5) 0.58431(3) 0.02451(14) Uani 1 1 d . A .
O1B O 0.46446(15) 0.29076(13) 0.64603(7) 0.0287(4) Uani 1 1 d . A .
C1B C 0.3418(2) 0.25308(18) 0.54065(11) 0.0239(5) Uani 1 1 d . . .
C2B C 0.3194(2) 0.20734(19) 0.48213(11) 0.0261(5) Uani 1 1 d . A .
C3B C 0.2429(2) 0.2215(2) 0.44714(12) 0.0327(6) Uani 1 1 d . . .
H3BA H 0.2306 0.1913 0.4078 0.039 Uiso 1 1 calc R A .
C4B C 0.1842(2) 0.2782(2) 0.46793(12) 0.0331(6) Uani 1 1 d . A .
C5B C 0.2017(2) 0.3176(2) 0.52610(12) 0.0299(6) Uani 1 1 d . . .
H5BA H 0.1600 0.3544 0.5416 0.036 Uiso 1 1 calc R A .
C6B C 0.2776(2) 0.3057(2) 0.56272(11) 0.0283(6) Uani 1 1 d . A .
C7B C 0.3767(2) 0.1414(2) 0.45567(12) 0.0361(7) Uani 1 1 d . . .
H7BA H 0.3374 0.1021 0.4192 0.054 Uiso 1 1 calc R A .
H7BB H 0.3815 0.0977 0.4818 0.054 Uiso 1 1 calc R . .
H7BC H 0.4484 0.1818 0.4489 0.054 Uiso 1 1 calc R . .
C8B C 0.1040(3) 0.2973(3) 0.42961(14) 0.0540(9) Uani 1 1 d . . .
H8BA H 0.0842 0.2480 0.3942 0.081 Uiso 1 1 calc R A .
H8BB H 0.1353 0.3629 0.4203 0.081 Uiso 1 1 calc R . .
H8BC H 0.0406 0.2932 0.4496 0.081 Uiso 1 1 calc R . .
C9B C 0.2865(3) 0.3527(3) 0.62551(13) 0.0458(8) Uani 1 1 d . . .
H9BA H 0.2291 0.3787 0.6318 0.069 Uiso 1 1 calc R A .
H9BB H 0.3552 0.4063 0.6357 0.069 Uiso 1 1 calc R . .
H9BC H 0.2809 0.3033 0.6495 0.069 Uiso 1 1 calc R . .
C10B C 0.5641(2) 0.28505(18) 0.54807(10) 0.0243(5) Uani 1 1 d . . .
C11B C 0.6273(2) 0.2298(2) 0.52783(11) 0.0290(6) Uani 1 1 d . A .
C12B C 0.7185(2) 0.2729(2) 0.50143(12) 0.0345(6) Uani 1 1 d . . .
H12B H 0.7598 0.2345 0.4881 0.041 Uiso 1 1 calc R A .
C13B C 0.7505(2) 0.3695(2) 0.49403(13) 0.0376(7) Uani 1 1 d . A .
C14B C 0.6899(2) 0.4246(2) 0.51542(13) 0.0361(7) Uani 1 1 d . . .
H14B H 0.7117 0.4916 0.5116 0.043 Uiso 1 1 calc R A .
C15B C 0.5988(2) 0.3851(2) 0.54217(12) 0.0295(6) Uani 1 1 d . A .
C16B C 0.6002(2) 0.1226(2) 0.53132(13) 0.0369(7) Uani 1 1 d . . .
H16D H 0.6658 0.1100 0.5394 0.055 Uiso 1 1 calc R A .
H16E H 0.5631 0.0816 0.4947 0.055 Uiso 1 1 calc R . .
H16F H 0.5543 0.1066 0.5621 0.055 Uiso 1 1 calc R . .
C17B C 0.8474(3) 0.4139(3) 0.46390(17) 0.0573(10) Uani 1 1 d . . .
H17D H 0.8933 0.4763 0.4876 0.086 Uiso 1 1 calc R A .
H17E H 0.8254 0.4258 0.4268 0.086 Uiso 1 1 calc R . .
H17F H 0.8866 0.3686 0.4578 0.086 Uiso 1 1 calc R . .
C18B C 0.5390(2) 0.4516(2) 0.56349(14) 0.0380(7) Uani 1 1 d . . .
H18D H 0.5833 0.5200 0.5634 0.057 Uiso 1 1 calc R A .
H18E H 0.5215 0.4441 0.6026 0.057 Uiso 1 1 calc R . .
H18F H 0.4733 0.4338 0.5383 0.057 Uiso 1 1 calc R . .
O2B O 0.2012(12) 0.0790(8) 0.6174(7) 0.045(2) Uani 0.510(6) 1 d P A 1
C19B C 0.2078(15) -0.0006(12) 0.5687(7) 0.043(3) Uani 0.510(6) 1 d P A 1
H19C H 0.2137 0.0222 0.5316 0.051 Uiso 0.510(6) 1 calc PR A 1
H19D H 0.2688 -0.0210 0.5770 0.051 Uiso 0.510(6) 1 calc PR A 1
C20B C 0.1036(6) -0.0825(6) 0.5688(3) 0.057(2) Uani 0.510(6) 1 d P A 1
H20C H 0.1136 -0.1315 0.5903 0.068 Uiso 0.510(6) 1 calc PR A 1
H20D H 0.0738 -0.1159 0.5291 0.068 Uiso 0.510(6) 1 calc PR A 1
C21B C 0.0297(6) -0.0359(6) 0.5976(4) 0.058(2) Uani 0.510(6) 1 d P A 1
H21C H 0.0067 -0.0633 0.6324 0.069 Uiso 0.510(6) 1 calc PR A 1
H21D H -0.0341 -0.0489 0.5711 0.069 Uiso 0.510(6) 1 calc PR A 1
C22B C 0.0933(15) 0.0776(13) 0.6142(9) 0.073(6) Uani 0.510(6) 1 d P A 1
H22C H 0.0800 0.1130 0.5844 0.087 Uiso 0.510(6) 1 calc PR A 1
H22D H 0.0759 0.1061 0.6516 0.087 Uiso 0.510(6) 1 calc PR A 1
O1F O 0.1832(13) 0.0446(10) 0.6232(8) 0.057(3) Uani 0.490(6) 1 d P A 2
C19F C 0.1878(17) -0.0207(17) 0.5795(8) 0.066(5) Uani 0.490(6) 1 d P A 2
H19E H 0.1677 -0.0859 0.5908 0.080 Uiso 0.490(6) 1 calc PR A 2
H19F H 0.2617 -0.0026 0.5689 0.080 Uiso 0.490(6) 1 calc PR A 2
C20F C 0.1134(7) -0.0270(7) 0.5274(4) 0.074(3) Uani 0.490(6) 1 d P A 2
H20E H 0.1531 0.0053 0.4975 0.089 Uiso 0.490(6) 1 calc PR A 2
H20F H 0.0695 -0.0959 0.5106 0.089 Uiso 0.490(6) 1 calc PR A 2
C21F C 0.0486(9) 0.0272(10) 0.5544(4) 0.100(4) Uani 0.490(6) 1 d P A 2
H21E H 0.0539 0.0839 0.5357 0.120 Uiso 0.490(6) 1 calc PR A 2
H21F H -0.0270 -0.0161 0.5508 0.120 Uiso 0.490(6) 1 calc PR A 2
C22F C 0.0878(14) 0.0588(16) 0.6111(7) 0.072(7) Uani 0.490(6) 1 d P A 2
H22E H 0.0343 0.0232 0.6348 0.087 Uiso 0.490(6) 1 calc PR A 2
H22F H 0.0993 0.1296 0.6219 0.087 Uiso 0.490(6) 1 calc PR A 2
P1C P 0.76746(5) 0.44457(5) 0.81753(3) 0.02679(15) Uani 1 1 d . . .
O1C O 0.65591(14) 0.42091(13) 0.78431(8) 0.0270(4) Uani 1 1 d . A .
C1C C 0.84737(19) 0.4255(2) 0.75670(11) 0.0276(6) Uani 1 1 d . A .
C2C C 0.8552(2) 0.4756(2) 0.71012(12) 0.0302(6) Uani 1 1 d . . .
C3C C 0.8945(2) 0.4439(2) 0.66012(13) 0.0373(7) Uani 1 1 d . A .
H3CA H 0.8985 0.4780 0.6291 0.045 Uiso 1 1 calc R . .
C4C C 0.9280(2) 0.3639(2) 0.65425(13) 0.0381(7) Uani 1 1 d . . .
C5C C 0.9222(2) 0.3164(2) 0.70041(12) 0.0339(6) Uani 1 1 d . A .
H5CA H 0.9461 0.2624 0.6975 0.041 Uiso 1 1 calc R . .
C6C C 0.8825(2) 0.3447(2) 0.75107(12) 0.0314(6) Uani 1 1 d . . .
C7C C 0.8170(2) 0.5611(2) 0.71147(13) 0.0384(7) Uani 1 1 d . A .
H7CA H 0.8175 0.5782 0.6733 0.058 Uiso 1 1 calc R . .
H7CB H 0.8642 0.6178 0.7391 0.058 Uiso 1 1 calc R . .
H7CC H 0.7446 0.5427 0.7229 0.058 Uiso 1 1 calc R . .
C8C C 0.9677(3) 0.3286(3) 0.59915(15) 0.0583(10) Uani 1 1 d . A .
H8CA H 1.0060 0.3851 0.5818 0.087 Uiso 1 1 calc R . .
H8CB H 0.9071 0.2837 0.5725 0.087 Uiso 1 1 calc R . .
H8CC H 1.0156 0.2942 0.6075 0.087 Uiso 1 1 calc R . .
C9C C 0.8759(3) 0.2838(2) 0.79763(13) 0.0410(7) Uani 1 1 d . A .
H9CA H 0.8047 0.2658 0.8108 0.062 Uiso 1 1 calc R . .
H9CB H 0.9289 0.3222 0.8300 0.062 Uiso 1 1 calc R . .
H9CC H 0.8899 0.2241 0.7822 0.062 Uiso 1 1 calc R . .
C10C C 0.8351(2) 0.5795(2) 0.84518(11) 0.0297(6) Uani 1 1 d . A .
C11C C 0.9425(2) 0.6108(2) 0.86809(13) 0.0374(7) Uani 1 1 d . . .
C12C C 0.9966(2) 0.7091(2) 0.89322(14) 0.0438(8) Uani 1 1 d . A .
H12C H 1.0697 0.7292 0.9066 0.053 Uiso 1 1 calc R . .
C13C C 0.9481(3) 0.7780(2) 0.89930(13) 0.0420(7) Uani 1 1 d . . .
C14C C 0.8414(2) 0.7459(2) 0.87952(12) 0.0369(7) Uani 1 1 d . A .
H14C H 0.8056 0.7917 0.8842 0.044 Uiso 1 1 calc R . .
C15C C 0.7842(2) 0.6490(2) 0.85295(11) 0.0303(6) Uani 1 1 d . . .
C16C C 1.0021(3) 0.5403(3) 0.86650(16) 0.0513(9) Uani 1 1 d . A .
H16G H 1.0701 0.5726 0.8903 0.077 Uiso 1 1 calc R . .
H16H H 1.0151 0.5203 0.8269 0.077 Uiso 1 1 calc R . .
H16I H 0.9596 0.4821 0.8813 0.077 Uiso 1 1 calc R . .
C17C C 1.0086(3) 0.8843(2) 0.92742(17) 0.0582(10) Uani 1 1 d . A .
H17G H 1.0825 0.8926 0.9386 0.087 Uiso 1 1 calc R . .
H17H H 0.9753 0.9015 0.9615 0.087 Uiso 1 1 calc R . .
H17I H 1.0073 0.9274 0.9002 0.087 Uiso 1 1 calc R . .
C18C C 0.6687(2) 0.6249(2) 0.83250(13) 0.0380(7) Uani 1 1 d . A .
H18G H 0.6435 0.6753 0.8524 0.057 Uiso 1 1 calc R . .
H18H H 0.6262 0.5607 0.8408 0.057 Uiso 1 1 calc R . .
H18I H 0.6615 0.6231 0.7911 0.057 Uiso 1 1 calc R . .
O2C O 0.6454(2) 0.2933(2) 0.94429(10) 0.0574(6) Uani 1 1 d . . .
C19C C 0.6954(3) 0.3962(3) 0.97072(16) 0.0660(12) Uani 1 1 d . A .
H19G H 0.6541 0.4135 1.0017 0.079 Uiso 1 1 calc R . .
H19H H 0.6980 0.4382 0.9418 0.079 Uiso 1 1 calc R . .
C20C C 0.8045(4) 0.4117(4) 0.9946(2) 0.0937(18) Uani 1 1 d . . .
H20G H 0.8099 0.4220 1.0370 0.112 Uiso 1 1 calc R A .
H20H H 0.8570 0.4693 0.9827 0.112 Uiso 1 1 calc R . .
C21C C 0.8222(4) 0.3183(3) 0.9697(2) 0.0753(13) Uani 1 1 d . A .
H21G H 0.8566 0.3244 0.9336 0.090 Uiso 1 1 calc R . .
H21H H 0.8667 0.3010 0.9972 0.090 Uiso 1 1 calc R . .
C22C C 0.7121(4) 0.2436(4) 0.9587(2) 0.0816(14) Uani 1 1 d . A .
H22G H 0.7080 0.1897 0.9269 0.098 Uiso 1 1 calc R . .
H22H H 0.6910 0.2154 0.9935 0.098 Uiso 1 1 calc R . .
P1D P 0.55354(6) 0.06247(5) 0.76963(3) 0.02616(15) Uani 1 1 d . A .
O1D O 0.55971(14) 0.13952(12) 0.73042(8) 0.0274(4) Uani 1 1 d . A .
C1D C 0.6404(2) -0.00940(18) 0.74721(11) 0.0251(5) Uani 1 1 d . . .
C2D C 0.6440(2) -0.07845(19) 0.78190(11) 0.0302(6) Uani 1 1 d . A .
C3D C 0.7181(2) -0.1248(2) 0.77473(13) 0.0354(7) Uani 1 1 d . . .
H3DA H 0.7181 -0.1715 0.7980 0.042 Uiso 1 1 calc R A .
C4D C 0.7916(2) -0.1055(2) 0.73522(13) 0.0353(7) Uani 1 1 d . A .
C5D C 0.7889(2) -0.03713(19) 0.70153(13) 0.0326(6) Uani 1 1 d . . .
H5DA H 0.8388 -0.0224 0.6740 0.039 Uiso 1 1 calc R A .
C6D C 0.7152(2) 0.01046(18) 0.70681(12) 0.0271(6) Uani 1 1 d . A .
C7D C 0.5702(3) -0.1026(2) 0.82779(14) 0.0455(8) Uani 1 1 d . . .
H7DA H 0.5879 -0.1483 0.8484 0.068 Uiso 1 1 calc R A .
H7DB H 0.4967 -0.1330 0.8101 0.068 Uiso 1 1 calc R . .
H7DC H 0.5779 -0.0422 0.8547 0.068 Uiso 1 1 calc R . .
C8D C 0.8706(3) -0.1579(2) 0.72829(15) 0.0479(8) Uani 1 1 d . . .
H8DA H 0.8982 -0.1622 0.7662 0.072 Uiso 1 1 calc R A .
H8DB H 0.9295 -0.1213 0.7084 0.072 Uiso 1 1 calc R . .
H8DC H 0.8353 -0.2242 0.7058 0.072 Uiso 1 1 calc R . .
C9D C 0.7224(2) 0.0837(2) 0.66789(13) 0.0334(6) Uani 1 1 d . . .
H9DA H 0.6524 0.0685 0.6474 0.050 Uiso 1 1 calc R A .
H9DB H 0.7735 0.0798 0.6401 0.050 Uiso 1 1 calc R . .
H9DC H 0.7459 0.1501 0.6909 0.050 Uiso 1 1 calc R . .
C10D C 0.4171(2) -0.03398(19) 0.74889(11) 0.0271(5) Uani 1 1 d . . .
C11D C 0.3804(2) -0.08812(19) 0.69246(11) 0.0269(5) Uani 1 1 d . A .
C12D C 0.2779(2) -0.1580(2) 0.68085(13) 0.0342(6) Uani 1 1 d . . .
H12D H 0.2547 -0.1937 0.6428 0.041 Uiso 1 1 calc R A .
C13D C 0.2087(2) -0.1771(2) 0.72283(14) 0.0377(7) Uani 1 1 d . A .
C14D C 0.2428(2) -0.1206(2) 0.77711(14) 0.0392(7) Uani 1 1 d . . .
H14D H 0.1953 -0.1303 0.8060 0.047 Uiso 1 1 calc R A .
C15D C 0.3448(2) -0.0496(2) 0.79101(13) 0.0345(6) Uani 1 1 d . A .
C16D C 0.4487(2) -0.0717(2) 0.64347(11) 0.0313(6) Uani 1 1 d . . .
H16J H 0.4091 -0.1156 0.6082 0.047 Uiso 1 1 calc R A .
H16K H 0.5133 -0.0854 0.6519 0.047 Uiso 1 1 calc R . .
H16L H 0.4680 -0.0033 0.6384 0.047 Uiso 1 1 calc R . .
C17D C 0.0994(2) -0.2568(3) 0.70967(18) 0.0554(9) Uani 1 1 d . . .
H17J H 0.0596 -0.2552 0.7434 0.083 Uiso 1 1 calc R A .
H17K H 0.1070 -0.3211 0.7000 0.083 Uiso 1 1 calc R . .
H17L H 0.0610 -0.2455 0.6772 0.083 Uiso 1 1 calc R . .
C18D C 0.3707(3) 0.0090(3) 0.85172(14) 0.0518(9) Uani 1 1 d . . .
H18J H 0.3183 -0.0244 0.8762 0.078 Uiso 1 1 calc R A .
H18K H 0.3685 0.0748 0.8517 0.078 Uiso 1 1 calc R . .
H18L H 0.4418 0.0147 0.8666 0.078 Uiso 1 1 calc R . .
O1T O 0.7335(4) 0.9964(3) 1.0210(2) 0.0512(16) Uani 0.528(6) 1 d P B 1
O1TA O 0.5527(6) 0.8043(4) 0.9574(2) 0.076(2) Uani 0.472(6) 1 d P B 2
C1T C 0.6499(4) 0.9718(3) 0.99247(19) 0.0892(17) Uani 1 1 d . . .
H1TA H 0.6686 0.9746 0.9527 0.107 Uiso 0.528(6) 1 calc PR B 1
H1TB H 0.6231 1.0261 1.0036 0.107 Uiso 0.528(6) 1 calc PR B 1
H1TC H 0.6501 1.0255 1.0235 0.107 Uiso 0.472(6) 1 calc PR B 2
H1TD H 0.6649 0.9955 0.9559 0.107 Uiso 0.472(6) 1 calc PR B 2
C2T C 0.5596(4) 0.8853(4) 0.9876(2) 0.0812(14) Uani 1 1 d . B .
H2TA H 0.5154 0.8686 0.9505 0.097 Uiso 0.528(6) 1 calc PR B 1
H2TB H 0.5155 0.8864 1.0200 0.097 Uiso 0.528(6) 1 calc PR B 1
H2TC H 0.5480 0.8732 1.0271 0.097 Uiso 0.472(6) 1 calc PR B 2
H2TD H 0.4984 0.9011 0.9737 0.097 Uiso 0.472(6) 1 calc PR B 2
C3T C 0.6394(5) 0.8088(4) 0.9917(2) 0.0940(16) Uani 1 1 d . . .
H3TA H 0.6181 0.7649 1.0200 0.113 Uiso 0.528(6) 1 calc PR B 1
H3TB H 0.6448 0.7715 0.9540 0.113 Uiso 0.528(6) 1 calc PR B 1
H3TC H 0.6663 0.7593 0.9712 0.113 Uiso 0.472(6) 1 calc PR B 2
H3TD H 0.6112 0.7841 1.0264 0.113 Uiso 0.472(6) 1 calc PR B 2
C4T C 0.7348(4) 0.8984(3) 1.0127(2) 0.0758(13) Uani 1 1 d . B .
H4TA H 0.7626 0.8901 1.0499 0.091 Uiso 0.528(6) 1 calc PR B 1
H4TB H 0.7888 0.8964 0.9858 0.091 Uiso 0.528(6) 1 calc PR B 1
H4TC H 0.7961 0.9038 0.9899 0.091 Uiso 0.472(6) 1 calc PR B 2
H4TD H 0.7565 0.9098 1.0543 0.091 Uiso 0.472(6) 1 calc PR B 2

loop_
_atom_site_aniso_label
_atom_site_aniso_U_11
_atom_site_aniso_U_22
_atom_site_aniso_U_33
_atom_site_aniso_U_23
_atom_site_aniso_U_13
_atom_site_aniso_U_12
K1A 0.0314(3) 0.0274(3) 0.0241(3) 0.0047(2) -0.0004(2) 0.0116(2)
K1B 0.0284(3) 0.0292(3) 0.0209(3) 0.0022(2) 0.0030(2) 0.0122(2)
K1C 0.0275(3) 0.0257(3) 0.0232(3) 0.0029(2) 0.0032(2) 0.0100(2)
K1D 0.0259(3) 0.0282(3) 0.0254(3) 0.0053(2) 0.0016(2) 0.0087(2)
P1A 0.0268(3) 0.0290(3) 0.0204(3) 0.0022(3) 0.0031(3) 0.0136(3)
O1A 0.0272(9) 0.0327(10) 0.0243(10) -0.0005(8) 0.0057(7) 0.0118(8)
C1A 0.0303(14) 0.0280(14) 0.0270(14) 0.0060(11) 0.0060(11) 0.0129(11)
C2A 0.0348(15) 0.0315(14) 0.0264(14) 0.0054(11) 0.0079(11) 0.0159(12)
C3A 0.0409(16) 0.0405(16) 0.0305(15) 0.0078(12) 0.0140(13) 0.0208(14)
C4A 0.0353(16) 0.0391(17) 0.0418(18) 0.0082(13) 0.0133(13) 0.0138(13)
C5A 0.0359(16) 0.0320(15) 0.0403(17) 0.0014(13) 0.0077(13) 0.0057(13)
C6A 0.0341(15) 0.0347(15) 0.0310(15) 0.0014(12) 0.0083(12) 0.0123(12)
C7A 0.0473(18) 0.0432(17) 0.0250(15) -0.0002(13) 0.0103(13) 0.0155(14)
C8A 0.0399(19) 0.056(2) 0.059(2) 0.0059(17) 0.0224(17) 0.0091(16)
C9A 0.0381(17) 0.0443(19) 0.0439(19) -0.0151(15) 0.0122(14) 0.0011(14)
C10A 0.0254(13) 0.0328(14) 0.0233(13) 0.0079(11) 0.0082(10) 0.0140(11)
C11A 0.0356(15) 0.0320(15) 0.0320(15) 0.0065(12) 0.0124(12) 0.0136(12)
C12A 0.0467(19) 0.0299(16) 0.064(2) 0.0111(15) 0.0230(17) 0.0120(14)
C13A 0.050(2) 0.0417(19) 0.095(3) 0.038(2) 0.034(2) 0.0240(17)
C14A 0.0372(18) 0.066(2) 0.074(3) 0.048(2) 0.0232(17) 0.0301(17)
C15A 0.0240(13) 0.0496(17) 0.0348(16) 0.0211(13) 0.0124(12) 0.0168(13)
C16A 0.0489(19) 0.0426(18) 0.0307(16) -0.0006(13) -0.0067(14) 0.0020(15)
C17A 0.083(3) 0.054(3) 0.193(6) 0.067(3) 0.052(4) 0.040(2)
C18A 0.0258(15) 0.074(2) 0.0362(17) 0.0233(16) -0.0004(12) 0.0172(15)
O2A 0.133(3) 0.0535(17) 0.074(2) 0.0375(15) -0.0027(19) 0.0274(19)
C20A 0.093(4) 0.135(5) 0.087(4) 0.061(3) 0.024(3) 0.075(3)
C21A 0.079(3) 0.059(2) 0.067(3) 0.021(2) 0.010(2) 0.031(2)
C22A 0.111(4) 0.040(2) 0.094(4) 0.003(2) -0.050(3) 0.015(2)
P1B 0.0295(3) 0.0276(3) 0.0183(3) 0.0056(3) 0.0033(3) 0.0117(3)
O1B 0.0344(10) 0.0362(10) 0.0178(9) 0.0033(8) 0.0008(8) 0.0162(8)
C1B 0.0246(13) 0.0259(13) 0.0203(12) 0.0065(10) 0.0023(10) 0.0067(10)
C2B 0.0270(13) 0.0286(13) 0.0208(13) 0.0038(10) 0.0027(10) 0.0075(11)
C3B 0.0324(15) 0.0411(16) 0.0209(13) 0.0029(12) -0.0002(11) 0.0101(13)
C4B 0.0280(14) 0.0449(17) 0.0267(14) 0.0060(12) -0.0006(11) 0.0140(13)
C5B 0.0260(13) 0.0405(16) 0.0272(14) 0.0098(12) 0.0062(11) 0.0149(12)
C6B 0.0265(13) 0.0353(15) 0.0231(13) 0.0052(11) 0.0054(11) 0.0106(11)
C7B 0.0443(17) 0.0405(16) 0.0238(14) -0.0031(12) -0.0020(12) 0.0202(14)
C8B 0.051(2) 0.086(3) 0.0348(18) 0.0049(17) -0.0044(15) 0.040(2)
C9B 0.0494(19) 0.074(2) 0.0265(16) -0.0009(15) 0.0009(14) 0.0419(18)
C10B 0.0272(13) 0.0277(13) 0.0177(12) 0.0049(10) 0.0003(10) 0.0094(11)
C11B 0.0311(14) 0.0347(15) 0.0231(13) 0.0062(11) -0.0006(11) 0.0139(12)
C12B 0.0312(15) 0.0453(17) 0.0305(15) 0.0072(13) 0.0024(12) 0.0182(13)
C13B 0.0258(14) 0.0465(18) 0.0382(17) 0.0130(14) 0.0030(12) 0.0075(13)
C14B 0.0329(15) 0.0316(15) 0.0408(17) 0.0122(13) 0.0021(13) 0.0054(12)
C15B 0.0299(14) 0.0319(14) 0.0257(14) 0.0055(11) -0.0014(11) 0.0098(12)
C16B 0.0467(18) 0.0380(16) 0.0361(16) 0.0122(13) 0.0100(13) 0.0247(14)
C17B 0.0357(18) 0.065(2) 0.070(3) 0.024(2) 0.0191(17) 0.0109(17)
C18B 0.0425(17) 0.0254(14) 0.0469(18) 0.0064(13) 0.0069(14) 0.0127(13)
O2B 0.034(4) 0.054(6) 0.039(4) 0.003(4) -0.006(3) 0.009(4)
C19B 0.045(6) 0.055(6) 0.021(6) 0.007(4) 0.008(4) 0.008(5)
C20B 0.041(4) 0.058(5) 0.060(5) 0.020(4) -0.009(3) 0.000(4)
C21B 0.035(4) 0.069(6) 0.056(5) 0.016(4) 0.002(3) 0.001(4)
C22B 0.052(9) 0.061(7) 0.093(12) 0.033(7) -0.027(7) -0.002(5)
O1F 0.045(6) 0.079(9) 0.041(5) 0.000(6) -0.011(4) 0.020(6)
C19F 0.053(10) 0.105(13) 0.037(8) 0.024(7) 0.004(6) 0.019(9)
C20F 0.075(6) 0.078(6) 0.053(5) 0.008(4) -0.021(4) 0.011(5)
C21F 0.092(8) 0.151(11) 0.064(7) -0.006(7) -0.042(6) 0.068(8)
C22F 0.043(10) 0.138(17) 0.038(7) -0.023(8) -0.003(5) 0.054(11)
P1C 0.0258(3) 0.0305(4) 0.0241(3) 0.0082(3) 0.0007(3) 0.0087(3)
O1C 0.0223(9) 0.0297(10) 0.0265(10) 0.0052(8) 0.0016(7) 0.0064(8)
C1C 0.0184(12) 0.0332(14) 0.0272(14) 0.0065(11) -0.0023(10) 0.0042(11)
C2C 0.0202(13) 0.0368(15) 0.0309(15) 0.0113(12) 0.0034(11) 0.0043(11)
C3C 0.0277(14) 0.0516(18) 0.0335(16) 0.0190(14) 0.0089(12) 0.0095(13)
C4C 0.0218(14) 0.058(2) 0.0334(16) 0.0083(14) 0.0063(12) 0.0129(13)
C5C 0.0218(13) 0.0444(17) 0.0359(16) 0.0033(13) -0.0006(11) 0.0143(12)
C6C 0.0229(13) 0.0388(15) 0.0310(15) 0.0066(12) -0.0034(11) 0.0096(12)
C7C 0.0436(17) 0.0393(17) 0.0363(17) 0.0178(13) 0.0063(13) 0.0144(14)
C8C 0.044(2) 0.096(3) 0.045(2) 0.015(2) 0.0171(16) 0.035(2)
C9C 0.0472(18) 0.0466(18) 0.0389(18) 0.0122(14) 0.0012(14) 0.0269(15)
C10C 0.0300(14) 0.0320(14) 0.0240(14) 0.0066(11) -0.0010(11) 0.0068(12)
C11C 0.0344(16) 0.0406(17) 0.0335(16) 0.0040(13) -0.0061(12) 0.0110(13)
C12C 0.0328(16) 0.0479(19) 0.0387(18) 0.0019(14) -0.0096(13) 0.0032(14)
C13C 0.0467(18) 0.0355(16) 0.0341(17) 0.0058(13) -0.0043(14) 0.0037(14)
C14C 0.0475(18) 0.0347(16) 0.0294(15) 0.0072(12) -0.0021(13) 0.0157(14)
C15C 0.0328(15) 0.0335(15) 0.0233(13) 0.0067(11) -0.0002(11) 0.0097(12)
C16C 0.0348(17) 0.052(2) 0.060(2) -0.0038(17) -0.0187(16) 0.0151(15)
C17C 0.061(2) 0.0371(19) 0.058(2) 0.0011(16) -0.0135(19) -0.0009(17)
C18C 0.0377(16) 0.0384(16) 0.0389(17) 0.0034(13) -0.0024(13) 0.0172(14)
O2C 0.0624(16) 0.0791(18) 0.0389(14) 0.0138(13) 0.0023(12) 0.0343(14)
C19C 0.076(3) 0.092(3) 0.037(2) -0.017(2) -0.0028(19) 0.052(2)
C20C 0.090(3) 0.112(4) 0.085(4) -0.030(3) -0.035(3) 0.068(3)
C21C 0.083(3) 0.098(3) 0.063(3) 0.002(2) -0.001(2) 0.061(3)
C22C 0.083(3) 0.083(3) 0.097(4) 0.045(3) 0.009(3) 0.040(3)
P1D 0.0334(4) 0.0244(3) 0.0218(3) 0.0029(3) 0.0019(3) 0.0123(3)
O1D 0.0303(10) 0.0248(9) 0.0293(10) 0.0055(8) 0.0040(8) 0.0122(8)
C1D 0.0294(13) 0.0219(12) 0.0218(13) -0.0008(10) -0.0045(10) 0.0092(11)
C2D 0.0381(15) 0.0267(14) 0.0241(14) 0.0026(11) -0.0051(11) 0.0111(12)
C3D 0.0472(18) 0.0262(14) 0.0333(16) 0.0028(12) -0.0090(13) 0.0160(13)
C4D 0.0388(16) 0.0293(14) 0.0368(16) -0.0049(12) -0.0106(13) 0.0171(13)
C5D 0.0327(15) 0.0284(14) 0.0351(16) -0.0015(12) -0.0004(12) 0.0124(12)
C6D 0.0285(14) 0.0215(13) 0.0291(14) 0.0009(10) -0.0017(11) 0.0083(11)
C7D 0.060(2) 0.0495(19) 0.0361(17) 0.0209(15) 0.0050(15) 0.0255(17)
C8D 0.055(2) 0.0457(19) 0.051(2) 0.0012(15) -0.0054(16) 0.0321(17)
C9D 0.0349(15) 0.0310(14) 0.0409(17) 0.0132(12) 0.0148(13) 0.0158(12)
C10D 0.0314(14) 0.0265(13) 0.0262(14) 0.0084(11) 0.0068(11) 0.0119(11)
C11D 0.0292(14) 0.0275(13) 0.0288(14) 0.0077(11) 0.0053(11) 0.0148(11)
C12D 0.0323(15) 0.0317(15) 0.0397(17) 0.0047(12) -0.0025(12) 0.0143(12)
C13D 0.0292(15) 0.0355(16) 0.054(2) 0.0167(14) 0.0055(13) 0.0141(13)
C14D 0.0402(17) 0.0420(17) 0.0462(19) 0.0217(14) 0.0207(14) 0.0204(14)
C15D 0.0420(17) 0.0357(15) 0.0312(15) 0.0121(12) 0.0134(13) 0.0170(13)
C16D 0.0348(15) 0.0355(15) 0.0235(14) 0.0027(11) 0.0047(11) 0.0136(12)
C17D 0.0288(17) 0.057(2) 0.079(3) 0.0200(19) 0.0078(17) 0.0098(15)
C18D 0.061(2) 0.062(2) 0.0326(18) 0.0092(16) 0.0225(16) 0.0196(18)
O1T 0.047(3) 0.054(3) 0.049(3) 0.015(2) 0.007(2) 0.011(2)
O1TA 0.106(5) 0.055(4) 0.040(3) 0.010(3) -0.019(3) -0.001(3)
C1T 0.117(4) 0.063(3) 0.047(3) 0.008(2) -0.001(3) -0.017(3)
C2T 0.061(3) 0.094(4) 0.060(3) -0.004(3) 0.013(2) -0.001(2)
C3T 0.107(4) 0.114(4) 0.069(3) 0.009(3) 0.009(3) 0.052(4)
C4T 0.089(3) 0.084(3) 0.068(3) 0.004(2) 0.025(3) 0.049(3)

loop_
_atom_type_symbol
_atom_type_description
_atom_type_scat_dispersion_real
_atom_type_scat_dispersion_imag
_atom_type_scat_source
C C 0.0033 0.0016 'International Tables Vol C Tables 4.2.6.8 and 6.1.1.4'
H H 0.0000 0.0000 'International Tables Vol C Tables 4.2.6.8 and 6.1.1.4'
O O 0.0106 0.0060 'International Tables Vol C Tables 4.2.6.8 and 6.1.1.4'
P P 0.1023 0.0942 'International Tables Vol C Tables 4.2.6.8 and 6.1.1.4'
K K 0.2009 0.2494 'International Tables Vol C Tables 4.2.6.8 and 6.1.1.4'

loop_
_geom_angle_atom_site_label_1
_geom_angle_atom_site_label_2
_geom_angle_atom_site_label_3
_geom_angle
O1C K1A O1B 93.88(6)
O1C K1A O2A 112.74(9)
O1B K1A O2A 102.17(8)
O1C K1A O1A 92.13(6)
O1B K1A O1A 88.45(6)
O2A K1A O1A 151.85(9)
O1C K1A P1A 92.44(4)
O1B K1A P1A 112.60(4)
O2A K1A P1A 135.38(8)
O1A K1A P1A 24.24(4)
O1C K1A K1D 48.98(4)
O1B K1A K1D 44.90(4)
O2A K1A K1D 115.53(8)
O1A K1A K1D 90.46(4)
P1A K1A K1D 108.830(19)
O1C K1A K1C 45.69(4)
O1B K1A K1C 92.78(4)
O2A K1A K1C 155.15(8)
O1A K1A K1C 46.46(4)
P1A K1A K1C 50.984(15)
K1D K1A K1C 62.877(15)
O1C K1A K1B 92.70(4)
O1B K1A K1B 45.67(4)
O2A K1A K1B 141.70(7)
O1A K1A K1B 42.82(4)
P1A K1A K1B 67.044(16)
K1D K1A K1B 60.429(15)
K1C K1A K1B 61.444(14)
O1A K1B O2B 118.1(4)
O1A K1B O1D 92.88(6)
O2B K1B O1D 148.7(4)
O1A K1B O1B 89.98(6)
O2B K1B O1B 88.7(2)
O1D K1B O1B 86.56(6)
O1A K1B O1F 119.9(4)
O2B K1B O1F 11.0(3)
O1D K1B O1F 146.5(4)
O1B K1B O1F 99.5(2)
O1A K1B P1B 117.75(5)
O2B K1B P1B 70.0(3)
O1D K1B P1B 92.32(4)
O1B K1B P1B 28.71(4)
O1F K1B P1B 79.2(3)
O1A K1B P1D 91.08(4)
O2B K1B P1D 145.4(3)
O1D K1B P1D 24.26(4)
O1B K1B P1D 110.76(4)
O1F K1B P1D 136.7(3)
P1B K1B P1D 114.29(2)
O1A K1B K1D 91.11(4)
O2B K1B K1D 125.8(3)
O1D K1B K1D 42.71(4)
O1B K1B K1D 43.86(4)
O1F K1B K1D 134.3(3)
P1B K1B K1D 55.903(17)
P1D K1B K1D 66.900(17)
O1A K1B K1A 45.74(4)
O2B K1B K1A 109.6(3)
O1D K1B K1A 88.06(4)
O1B K1B K1A 44.28(4)
O1F K1B K1A 119.2(3)
P1B K1B K1A 72.553(18)
P1D K1B K1A 104.029(19)
K1D K1B K1A 58.628(15)
O1A K1B K1C 45.04(4)
O2B K1B K1C 163.1(4)
O1D K1B K1C 47.93(4)
O1B K1B K1C 89.84(4)
O1F K1B K1C 162.7(4)
P1B K1B K1C 114.17(2)
P1D K1B K1C 49.659(15)
K1D K1B K1C 61.426(15)
K1A K1B K1C 59.106(14)
O2C K1C O1C 112.36(7)
O2C K1C O1A 133.79(7)
O1C K1C O1A 89.52(6)
O2C K1C O1D 133.92(7)
O1C K1C O1D 86.84(5)
O1A K1C O1D 85.08(5)
O2C K1C P1D 108.79(6)
O1C K1C P1D 113.77(4)
O1A K1C P1D 97.22(4)
O1D K1C P1D 29.59(4)
O2C K1C P1A 104.70(6)
O1C K1C P1A 99.85(4)
O1A K1C P1A 29.40(4)
O1D K1C P1A 112.96(4)
P1D K1C P1A 116.92(2)
O2C K1C P1C 87.26(6)
O1C K1C P1C 29.01(4)
O1A K1C P1C 118.06(4)
O1D K1C P1C 94.33(4)
P1D K1C P1C 111.69(2)
P1A K1C P1C 121.89(2)
O2C K1C K1A 137.68(6)
O1C K1C K1A 43.63(4)
O1A K1C K1A 45.91(4)
O1D K1C K1A 85.36(4)
P1D K1C K1A 113.11(2)
P1A K1C K1A 60.900(18)
P1C K1C K1A 72.240(18)
O2C K1C K1B 158.08(6)
O1C K1C K1B 89.56(4)
O1A K1C K1B 41.73(4)
O1D K1C K1B 43.43(4)
P1D K1C K1B 59.385(18)
P1A K1C K1B 69.791(18)
P1C K1C K1B 113.91(2)
K1A K1C K1B 59.449(14)
O2C K1C K1D 138.58(6)
O1C K1C K1D 45.84(4)
O1A K1C K1D 86.01(4)
O1D K1C K1D 41.00(4)
P1D K1C K1D 68.933(18)
P1A K1C K1D 112.97(2)
P1C K1C K1D 58.717(17)
K1A K1C K1D 57.626(14)
K1B K1C K1D 58.093(14)
O1D K1D O1B 90.71(6)
O1D K1D O1C 91.19(6)
O1B K1D O1C 90.26(5)
O1D K1D P1B 92.07(4)
O1B K1D P1B 27.24(4)
O1C K1D P1B 117.41(4)
O1D K1D C3C 142.57(7)
O1B K1D C3C 126.72(7)
O1C K1D C3C 89.32(7)
P1B K1D C3C 120.53(5)
O1D K1D P1C 92.52(4)
O1B K1D P1C 115.31(4)
O1C K1D P1C 25.12(4)
P1B K1D P1C 142.31(2)
C3C K1D P1C 73.24(5)
O1D K1D K1A 91.47(4)
O1B K1D K1A 45.62(4)
O1C K1D K1A 44.63(4)
P1B K1D K1A 72.799(18)
C3C K1D K1A 114.19(6)
P1C K1D K1A 69.701(17)
O1D K1D K1B 44.76(4)
O1B K1D K1B 45.96(4)
O1C K1D K1B 90.09(4)
P1B K1D K1B 53.667(16)
C3C K1D K1B 172.65(6)
P1C K1D K1B 108.52(2)
K1A K1D K1B 60.942(15)
O1D K1D K1C 47.35(4)
O1B K1D K1C 90.52(4)
O1C K1D K1C 43.85(4)
P1B K1D K1C 111.18(2)
C3C K1D K1C 122.89(5)
P1C K1D K1C 50.623(16)
K1A K1D K1C 59.497(14)
K1B K1D K1C 60.481(14)
O1A P1A C1A 111.41(11)
O1A P1A C10A 103.66(11)
C1A P1A C10A 98.77(11)
O1A P1A K1C 60.04(7)
C1A P1A K1C 142.23(8)
C10A P1A K1C 118.93(8)
O1A P1A K1A 45.89(7)
C1A P1A K1A 135.50(9)
C10A P1A K1A 63.17(8)
K1C P1A K1A 68.116(19)
P1A O1A K1B 158.51(11)
P1A O1A K1A 109.86(9)
K1B O1A K1A 91.44(6)
P1A O1A K1C 90.55(8)
K1B O1A K1C 93.23(6)
K1A O1A K1C 87.63(5)
C6A C1A C2A 117.7(2)
C6A C1A P1A 125.5(2)
C2A C1A P1A 116.5(2)
C3A C2A C1A 120.0(3)
C3A C2A C7A 117.3(2)
C1A C2A C7A 122.7(2)
C4A C3A C2A 122.5(3)
C4A C3A H3AA 118.7
C2A C3A H3AA 118.7
C3A C4A C5A 117.1(3)
C3A C4A C8A 122.1(3)
C5A C4A C8A 120.7(3)
C4A C5A C6A 122.5(3)
C4A C5A H5AA 118.7
C6A C5A H5AA 118.7
C5A C6A C1A 119.9(3)
C5A C6A C9A 116.4(3)
C1A C6A C9A 123.7(3)
C2A C7A H7AA 109.5
C2A C7A H7AB 109.5
H7AA C7A H7AB 109.5
C2A C7A H7AC 109.5
H7AA C7A H7AC 109.5
H7AB C7A H7AC 109.5
C4A C8A H8AA 109.5
C4A C8A H8AB 109.5
H8AA C8A H8AB 109.5
C4A C8A H8AC 109.5
H8AA C8A H8AC 109.5
H8AB C8A H8AC 109.5
C6A C9A H9AA 109.5
C6A C9A H9AB 109.5
H9AA C9A H9AB 109.5
C6A C9A H9AC 109.5
H9AA C9A H9AC 109.5
H9AB C9A H9AC 109.5
C11A C10A C15A 118.2(2)
C11A C10A P1A 118.9(2)
C15A C10A P1A 122.9(2)
C12A C11A C10A 120.2(3)
C12A C11A C16A 117.4(3)
C10A C11A C16A 122.3(2)
C13A C12A C11A 121.9(3)
C13A C12A H12A 119.1
C11A C12A H12A 119.1
C12A C13A C14A 118.1(3)
C12A C13A C17A 121.4(4)
C14A C13A C17A 120.5(4)
C13A C14A C15A 122.2(3)
C13A C14A H14A 118.9
C15A C14A H14A 118.9
C14A C15A C10A 119.2(3)
C14A C15A C18A 118.2(3)
C10A C15A C18A 122.6(3)
C11A C16A H16A 109.5
C11A C16A H16B 109.5
H16A C16A H16B 109.5
C11A C16A H16C 109.5
H16A C16A H16C 109.5
H16B C16A H16C 109.5
C13A C17A H17A 109.5
C13A C17A H17B 109.5
H17A C17A H17B 109.5
C13A C17A H17C 109.5
H17A C17A H17C 109.5
H17B C17A H17C 109.5
C15A C18A H18A 109.5
C15A C18A H18B 109.5
H18A C18A H18B 109.5
C15A C18A H18C 109.5
H18A C18A H18C 109.5
H18B C18A H18C 109.5
C22A O2A C19A 106.4(4)
C22A O2A K1A 126.2(3)
C19A O2A K1A 127.3(3)
O2A C19A C20A 103.3(5)
O2A C19A H19A 111.1
C20A C19A H19A 111.1
O2A C19A H19B 111.1
C20A C19A H19B 111.1
H19A C19A H19B 109.1
C19A C20A C21A 102.8(4)
C19A C20A H20A 111.2
C21A C20A H20A 111.2
C19A C20A H20B 111.2
C21A C20A H20B 111.2
H20A C20A H20B 109.1
C22A C21A C20A 104.6(4)
C22A C21A H21A 110.8
C20A C21A H21A 110.8
C22A C21A H21B 110.8
C20A C21A H21B 110.8
H21A C21A H21B 108.9
O2A C22A C21A 107.8(4)
O2A C22A H22A 110.1
C21A C22A H22A 110.1
O2A C22A H22B 110.1
C21A C22A H22B 110.1
H22A C22A H22B 108.5
O1B P1B C1B 109.63(11)
O1B P1B C10B 104.33(11)
C1B P1B C10B 99.57(11)
O1B P1B K1B 56.97(7)
C1B P1B K1B 116.20(8)
C10B P1B K1B 143.19(8)
O1B P1B K1D 50.36(7)
C1B P1B K1D 153.49(8)
C10B P1B K1D 73.65(8)
K1B P1B K1D 70.430(19)
P1B O1B K1D 102.41(9)
P1B O1B K1A 167.30(11)
K1D O1B K1A 89.48(6)
P1B O1B K1B 94.32(8)
K1D O1B K1B 90.18(6)
K1A O1B K1B 90.05(6)
C6B C1B C2B 117.4(2)
C6B C1B P1B 125.03(19)
C2B C1B P1B 117.17(19)
C3B C2B C1B 120.6(2)
C3B C2B C7B 117.9(2)
C1B C2B C7B 121.5(2)
C4B C3B C2B 122.0(3)
C4B C3B H3BA 119.0
C2B C3B H3BA 119.0
C3B C4B C5B 117.1(3)
C3B C4B C8B 122.3(3)
C5B C4B C8B 120.6(3)
C4B C5B C6B 122.9(3)
C4B C5B H5BA 118.6
C6B C5B H5BA 118.6
C5B C6B C1B 119.8(2)
C5B C6B C9B 116.6(2)
C1B C6B C9B 123.7(2)
C2B C7B H7BA 109.5
C2B C7B H7BB 109.5
H7BA C7B H7BB 109.5
C2B C7B H7BC 109.5
H7BA C7B H7BC 109.5
H7BB C7B H7BC 109.5
C4B C8B H8BA 109.5
C4B C8B H8BB 109.5
H8BA C8B H8BB 109.5
C4B C8B H8BC 109.5
H8BA C8B H8BC 109.5
H8BB C8B H8BC 109.5
C6B C9B H9BA 109.5
C6B C9B H9BB 109.5
H9BA C9B H9BB 109.5
C6B C9B H9BC 109.5
H9BA C9B H9BC 109.5
H9BB C9B H9BC 109.5
C11B C10B C15B 117.6(2)
C11B C10B P1B 119.54(19)
C15B C10B P1B 122.8(2)
C12B C11B C10B 120.2(3)
C12B C11B C16B 116.4(2)
C10B C11B C16B 123.4(2)
C13B C12B C11B 122.3(3)
C13B C12B H12B 118.9
C11B C12B H12B 118.9
C12B C13B C14B 117.5(3)
C12B C13B C17B 121.5(3)
C14B C13B C17B 121.0(3)
C13B C14B C15B 122.4(3)
C13B C14B H14B 118.8
C15B C14B H14B 118.8
C14B C15B C10B 120.0(3)
C14B C15B C18B 117.9(3)
C10B C15B C18B 122.2(2)
C11B C16B H16D 109.5
C11B C16B H16E 109.5
H16D C16B H16E 109.5
C11B C16B H16F 109.5
H16D C16B H16F 109.5
H16E C16B H16F 109.5
C13B C17B H17D 109.5
C13B C17B H17E 109.5
H17D C17B H17E 109.5
C13B C17B H17F 109.5
H17D C17B H17F 109.5
H17E C17B H17F 109.5
C15B C18B H18D 109.5
C15B C18B H18E 109.5
H18D C18B H18E 109.5
C15B C18B H18F 109.5
H18D C18B H18F 109.5
H18E C18B H18F 109.5
C22B O2B C19B 107.9(15)
C22B O2B K1B 136.5(13)
C19B O2B K1B 111.9(12)
C20B C19B O2B 101.9(11)
C20B C19B H19C 111.4
O2B C19B H19C 111.4
C20B C19B H19D 111.4
O2B C19B H19D 111.4
H19C C19B H19D 109.2
C19B C20B C21B 106.6(9)
C19B C20B H20C 110.4
C21B C20B H20C 110.4
C19B C20B H20D 110.4
C21B C20B H20D 110.4
H20C C20B H20D 108.6
C20B C21B C22B 107.2(9)
C20B C21B H21C 110.3
C22B C21B H21C 110.3
C20B C21B H21D 110.3
C22B C21B H21D 110.3
H21C C21B H21D 108.5
O2B C22B C21B 100.7(12)
O2B C22B H22C 111.6
C21B C22B H22C 111.6
O2B C22B H22D 111.6
C21B C22B H22D 111.6
H22C C22B H22D 109.4
C19F O1F C22F 104.8(17)
C19F O1F K1B 116.5(15)
C22F O1F K1B 137.5(13)
O1F C19F C20F 111.4(19)
O1F C19F H19E 109.3
C20F C19F H19E 109.3
O1F C19F H19F 109.3
C20F C19F H19F 109.3
H19E C19F H19F 108.0
C21F C20F C19F 100.5(11)
C21F C20F H20E 111.7
C19F C20F H20E 111.7
C21F C20F H20F 111.7
C19F C20F H20F 111.7
H20E C20F H20F 109.4
C22F C21F C20F 106.6(9)
C22F C21F H21E 110.4
C20F C21F H21E 110.4
C22F C21F H21F 110.4
C20F C21F H21F 110.4
H21E C21F H21F 108.6
C21F C22F O1F 113.2(13)
C21F C22F H22E 108.9
O1F C22F H22E 108.9
C21F C22F H22F 108.9
O1F C22F H22F 108.9
H22E C22F H22F 107.8
O1C P1C C10C 111.79(11)
O1C P1C C1C 100.98(11)
C10C P1C C1C 100.82(12)
O1C P1C K1C 57.58(7)
C10C P1C K1C 138.83(9)
C1C P1C K1C 119.91(9)
O1C P1C K1D 49.93(7)
C10C P1C K1D 136.96(9)
C1C P1C K1D 57.00(8)
K1C P1C K1D 70.659(19)
P1C O1C K1A 167.90(11)
P1C O1C K1C 93.41(8)
K1A O1C K1C 90.68(5)
P1C O1C K1D 104.95(9)
K1A O1C K1D 86.39(5)
K1C O1C K1D 90.31(5)
C2C C1C C6C 117.9(3)
C2C C1C P1C 122.2(2)
C6C C1C P1C 118.6(2)
C3C C2C C1C 120.2(3)
C3C C2C C7C 118.0(3)
C1C C2C C7C 121.8(3)
C4C C3C C2C 122.0(3)
C4C C3C K1D 87.60(17)
C2C C3C K1D 65.63(15)
C4C C3C H3CA 119.0
C2C C3C H3CA 119.0
K1D C3C H3CA 118.0
C5C C4C C3C 117.6(3)
C5C C4C C8C 121.0(3)
C3C C4C C8C 121.4(3)
C4C C5C C6C 122.5(3)
C4C C5C H5CA 118.7
C6C C5C H5CA 118.7
C5C C6C C1C 119.8(3)
C5C C6C C9C 117.4(3)
C1C C6C C9C 122.8(3)
C2C C7C H7CA 109.5
C2C C7C H7CB 109.5
H7CA C7C H7CB 109.5
C2C C7C H7CC 109.5
H7CA C7C H7CC 109.5
H7CB C7C H7CC 109.5
C4C C8C H8CA 109.5
C4C C8C H8CB 109.5
H8CA C8C H8CB 109.5
C4C C8C H8CC 109.5
H8CA C8C H8CC 109.5
H8CB C8C H8CC 109.5
C6C C9C H9CA 109.5
C6C C9C H9CB 109.5
H9CA C9C H9CB 109.5
C6C C9C H9CC 109.5
H9CA C9C H9CC 109.5
H9CB C9C H9CC 109.5
C15C C10C C11C 117.4(3)
C15C C10C P1C 125.4(2)
C11C C10C P1C 116.5(2)
C12C C11C C10C 120.1(3)
C12C C11C C16C 118.1(3)
C10C C11C C16C 121.8(3)
C13C C12C C11C 122.5(3)
C13C C12C H12C 118.8
C11C C12C H12C 118.8
C12C C13C C14C 117.1(3)
C12C C13C C17C 121.3(3)
C14C C13C C17C 121.5(3)
C13C C14C C15C 122.7(3)
C13C C14C H14C 118.7
C15C C14C H14C 118.7
C14C C15C C10C 120.0(3)
C14C C15C C18C 116.9(3)
C10C C15C C18C 123.1(2)
C11C C16C H16G 109.5
C11C C16C H16H 109.5
H16G C16C H16H 109.5
C11C C16C H16I 109.5
H16G C16C H16I 109.5
H16H C16C H16I 109.5
C13C C17C H17G 109.5
C13C C17C H17H 109.5
H17G C17C H17H 109.5
C13C C17C H17I 109.5
H17G C17C H17I 109.5
H17H C17C H17I 109.5
C15C C18C H18G 109.5
C15C C18C H18H 109.5
H18G C18C H18H 109.5
C15C C18C H18I 109.5
H18G C18C H18I 109.5
H18H C18C H18I 109.5
C22C O2C C19C 108.0(3)
C22C O2C K1C 122.0(3)
C19C O2C K1C 113.2(2)
O2C C19C C20C 107.9(3)
O2C C19C H19G 110.1
C20C C19C H19G 110.1
O2C C19C H19H 110.1
C20C C19C H19H 110.1
H19G C19C H19H 108.4
C19C C20C C21C 104.3(4)
C19C C20C H20G 110.9
C21C C20C H20G 110.9
C19C C20C H20H 110.9
C21C C20C H20H 110.9
H20G C20C H20H 108.9
C22C C21C C20C 103.1(4)
C22C C21C H21G 111.1
C20C C21C H21G 111.1
C22C C21C H21H 111.1
C20C C21C H21H 111.1
H21G C21C H21H 109.1
O2C C22C C21C 106.3(4)
O2C C22C H22G 110.5
C21C C22C H22G 110.5
O2C C22C H22H 110.5
C21C C22C H22H 110.5
H22G C22C H22H 108.7
O1D P1D C1D 111.22(11)
O1D P1D C10D 104.51(11)
C1D P1D C10D 101.42(11)
O1D P1D K1C 66.34(7)
C1D P1D K1C 142.71(8)
C10D P1D K1C 115.40(8)
O1D P1D K1B 44.90(7)
C1D P1D K1B 135.59(8)
C10D P1D K1B 63.93(8)
K1C P1D K1B 70.957(19)
P1D O1D K1D 156.07(11)
P1D O1D K1B 110.85(9)
K1D O1D K1B 92.52(6)
P1D O1D K1C 84.07(8)
K1D O1D K1C 91.65(5)
K1B O1D K1C 88.64(5)
C6D C1D C2D 117.3(2)
C6D C1D P1D 126.10(19)
C2D C1D P1D 115.5(2)
C3D C2D C1D 120.3(3)
C3D C2D C7D 117.9(3)
C1D C2D C7D 121.8(3)
C4D C3D C2D 122.6(3)
C4D C3D H3DA 118.7
C2D C3D H3DA 118.7
C3D C4D C5D 117.2(3)
C3D C4D C8D 121.1(3)
C5D C4D C8D 121.6(3)
C4D C5D C6D 122.2(3)
C4D C5D H5DA 118.9
C6D C5D H5DA 118.9
C5D C6D C1D 120.4(2)
C5D C6D C9D 116.4(2)
C1D C6D C9D 123.2(2)
C2D C7D H7DA 109.5
C2D C7D H7DB 109.5
H7DA C7D H7DB 109.5
C2D C7D H7DC 109.5
H7DA C7D H7DC 109.5
H7DB C7D H7DC 109.5
C4D C8D H8DA 109.5
C4D C8D H8DB 109.5
H8DA C8D H8DB 109.5
C4D C8D H8DC 109.5
H8DA C8D H8DC 109.5
H8DB C8D H8DC 109.5
C6D C9D H9DA 109.5
C6D C9D H9DB 109.5
H9DA C9D H9DB 109.5
C6D C9D H9DC 109.5
H9DA C9D H9DC 109.5
H9DB C9D H9DC 109.5
C15D C10D C11D 117.7(3)
C15D C10D P1D 118.4(2)
C11D C10D P1D 123.8(2)
C12D C11D C10D 120.0(3)
C12D C11D C16D 118.1(2)
C10D C11D C16D 121.9(2)
C13D C12D C11D 122.3(3)
C13D C12D H12D 118.8
C11D C12D H12D 118.8
C14D C13D C12D 117.5(3)
C14D C13D C17D 121.3(3)
C12D C13D C17D 121.2(3)
C13D C14D C15D 122.4(3)
C13D C14D H14D 118.8
C15D C14D H14D 118.8
C14D C15D C10D 119.9(3)
C14D C15D C18D 116.9(3)
C10D C15D C18D 123.2(3)
C11D C16D H16J 109.5
C11D C16D H16K 109.5
H16J C16D H16K 109.5
C11D C16D H16L 109.5
H16J C16D H16L 109.5
H16K C16D H16L 109.5
C13D C17D H17J 109.5
C13D C17D H17K 109.5
H17J C17D H17K 109.5
C13D C17D H17L 109.5
H17J C17D H17L 109.5
H17K C17D H17L 109.5
C15D C18D H18J 109.5
C15D C18D H18K 109.5
H18J C18D H18K 109.5
C15D C18D H18L 109.5
H18J C18D H18L 109.5
H18K C18D H18L 109.5
C1T O1T C4T 93.1(5)
C2T O1TA C3T 87.0(5)
O1T C1T C2T 129.8(5)
O1T C1T C4T 48.2(4)
C2T C1T C4T 88.1(4)
O1T C1T H1TA 104.8
C2T C1T H1TA 104.8
C4T C1T H1TA 98.0
O1T C1T H1TB 104.8
C2T C1T H1TB 104.8
C4T C1T H1TB 148.6
H1TA C1T H1TB 105.8
O1T C1T H1TC 74.1
C2T C1T H1TC 114.0
C4T C1T H1TC 114.0
H1TA C1T H1TC 129.4
H1TB C1T H1TC 34.6
O1T C1T H1TD 107.1
C2T C1T H1TD 114.0
C4T C1T H1TD 114.0
H1TA C1T H1TD 19.0
H1TB C1T H1TD 87.1
H1TC C1T H1TD 111.2
O1TA C2T C1T 123.3(5)
O1TA C2T C3T 49.1(4)
C1T C2T C3T 92.9(4)
O1TA C2T H2TA 65.8
C1T C2T H2TA 113.1
C3T C2T H2TA 113.1
O1TA C2T H2TB 119.9
C1T C2T H2TB 113.1
C3T C2T H2TB 113.1
H2TA C2T H2TB 110.5
O1TA C2T H2TC 106.5
C1T C2T H2TC 106.5
C3T C2T H2TC 81.5
H2TA C2T H2TC 136.4
H2TB C2T H2TC 33.3
O1TA C2T H2TD 106.5
C1T C2T H2TD 106.5
C3T C2T H2TD 155.4
H2TA C2T H2TD 45.4
H2TB C2T H2TD 73.4
H2TC C2T H2TD 106.5
O1TA C3T C4T 125.6(5)
O1TA C3T C2T 43.9(3)
C4T C3T C2T 89.8(4)
O1TA C3T H3TA 111.3
C4T C3T H3TA 113.7
C2T C3T H3TA 113.7
O1TA C3T H3TB 75.4
C4T C3T H3TB 113.7
C2T C3T H3TB 113.7
H3TA C3T H3TB 110.9
O1TA C3T H3TC 105.9
C4T C3T H3TC 105.9
C2T C3T H3TC 147.4
H3TA C3T H3TC 86.3
H3TB C3T H3TC 33.9
O1TA C3T H3TD 105.9
C4T C3T H3TD 105.9
C2T C3T H3TD 96.2
H3TA C3T H3TD 19.9
H3TB C3T H3TD 129.4
H3TC C3T H3TD 106.2
O1T C4T C3T 123.9(4)
O1T C4T C1T 38.7(2)
C3T C4T C1T 86.5(4)
O1T C4T H4TA 106.4
C3T C4T H4TA 106.4
C1T C4T H4TA 132.9
O1T C4T H4TB 106.4
C3T C4T H4TB 106.4
C1T C4T H4TB 113.1
H4TA C4T H4TB 106.4
O1T C4T H4TC 102.1
C3T C4T H4TC 114.2
C1T C4T H4TC 114.2
H4TA C4T H4TC 101.5
H4TB C4T H4TC 8.1
O1T C4T H4TD 87.9
C3T C4T H4TD 114.2
C1T C4T H4TD 114.2
H4TA C4T H4TD 19.2
H4TB C4T H4TD 118.0
H4TC C4T H4TD 111.4

loop_
_geom_bond_atom_site_label_1
_geom_bond_atom_site_label_2
_geom_bond_distance
K1A O1C 2.6343(18)
K1A O1B 2.6749(18)
K1A O2A 2.716(3)
K1A O1A 2.7446(19)
K1A P1A 3.5948(9)
K1A K1D 3.7422(8)
K1A K1C 3.8177(8)
K1A K1B 3.8313(8)
K1B O1A 2.6051(18)
K1B O2B 2.670(16)
K1B O1D 2.6870(19)
K1B O1B 2.7404(19)
K1B O1F 2.756(17)
K1B P1B 3.2592(9)
K1B P1D 3.5577(9)
K1B K1D 3.8121(8)
K1B K1C 3.9077(8)
K1C O2C 2.671(2)
K1C O1C 2.7320(18)
K1C O1A 2.7696(19)
K1C O1D 2.9015(19)
K1C P1D 3.1509(8)
K1C P1A 3.1966(9)
K1C P1C 3.2307(9)
K1C K1D 3.9436(8)
K1D O1D 2.5884(18)
K1D O1B 2.6415(19)
K1D O1C 2.8291(19)
K1D P1B 3.3503(9)
K1D C3C 3.409(3)
K1D P1C 3.5719(9)
P1A O1A 1.5695(18)
P1A C1A 1.873(3)
P1A C10A 1.876(3)
C1A C6A 1.410(4)
C1A C2A 1.413(4)
C2A C3A 1.396(4)
C2A C7A 1.508(4)
C3A C4A 1.383(4)
C3A H3AA 0.9500
C4A C5A 1.385(4)
C4A C8A 1.508(4)
C5A C6A 1.399(4)
C5A H5AA 0.9500
C6A C9A 1.516(4)
C7A H7AA 0.9800
C7A H7AB 0.9800
C7A H7AC 0.9800
C8A H8AA 0.9800
C8A H8AB 0.9800
C8A H8AC 0.9800
C9A H9AA 0.9800
C9A H9AB 0.9800
C9A H9AC 0.9800
C10A C11A 1.410(4)
C10A C15A 1.411(4)
C11A C12A 1.396(4)
C11A C16A 1.511(4)
C12A C13A 1.367(5)
C12A H12A 0.9500
C13A C14A 1.390(6)
C13A C17A 1.521(5)
C14A C15A 1.400(4)
C14A H14A 0.9500
C15A C18A 1.507(4)
C16A H16A 0.9800
C16A H16B 0.9800
C16A H16C 0.9800
C17A H17A 0.9800
C17A H17B 0.9800
C17A H17C 0.9800
C18A H18A 0.9800
C18A H18B 0.9800
C18A H18C 0.9800
O2A C22A 1.366(6)
O2A C19A 1.451(7)
C19A C20A 1.459(7)
C19A H19A 0.9900
C19A H19B 0.9900
C20A C21A 1.499(6)
C20A H20A 0.9900
C20A H20B 0.9900
C21A C22A 1.480(5)
C21A H21A 0.9900
C21A H21B 0.9900
C22A H22A 0.9900
C22A H22B 0.9900
P1B O1B 1.5699(18)
P1B C1B 1.865(3)
P1B C10B 1.880(3)
C1B C6B 1.410(4)
C1B C2B 1.415(3)
C2B C3B 1.390(4)
C2B C7B 1.513(4)
C3B C4B 1.385(4)
C3B H3BA 0.9500
C4B C5B 1.387(4)
C4B C8B 1.513(4)
C5B C6B 1.392(4)
C5B H5BA 0.9500
C6B C9B 1.520(4)
C7B H7BA 0.9800
C7B H7BB 0.9800
C7B H7BC 0.9800
C8B H8BA 0.9800
C8B H8BB 0.9800
C8B H8BC 0.9800
C9B H9BA 0.9800
C9B H9BB 0.9800
C9B H9BC 0.9800
C10B C11B 1.413(4)
C10B C15B 1.420(4)
C11B C12B 1.397(4)
C11B C16B 1.513(4)
C12B C13B 1.382(4)
C12B H12B 0.9500
C13B C14B 1.391(4)
C13B C17B 1.509(4)
C14B C15B 1.391(4)
C14B H14B 0.9500
C15B C18B 1.508(4)
C16B H16D 0.9800
C16B H16E 0.9800
C16B H16F 0.9800
C17B H17D 0.9800
C17B H17E 0.9800
C17B H17F 0.9800
C18B H18D 0.9800
C18B H18E 0.9800
C18B H18F 0.9800
O2B C22B 1.44(3)
O2B C19B 1.54(2)
C19B C20B 1.505(17)
C19B H19C 0.9900
C19B H19D 0.9900
C20B C21B 1.515(11)
C20B H20C 0.9900
C20B H20D 0.9900
C21B C22B 1.57(2)
C21B H21C 0.9900
C21B H21D 0.9900
C22B H22C 0.9900
C22B H22D 0.9900
O1F C19F 1.32(3)
O1F C22F 1.40(2)
C19F C20F 1.53(2)
C19F H19E 0.9900
C19F H19F 0.9900
C20F C21F 1.470(13)
C20F H20E 0.9900
C20F H20F 0.9900
C21F C22F 1.37(2)
C21F H21E 0.9900
C21F H21F 0.9900
C22F H22E 0.9900
C22F H22F 0.9900
P1C O1C 1.5694(18)
P1C C10C 1.874(3)
P1C C1C 1.874(3)
C1C C2C 1.414(4)
C1C C6C 1.414(4)
C2C C3C 1.394(4)
C2C C7C 1.513(4)
C3C C4C 1.390(4)
C3C H3CA 0.9500
C4C C5C 1.383(4)
C4C C8C 1.513(4)
C5C C6C 1.395(4)
C5C H5CA 0.9500
C6C C9C 1.519(4)
C7C H7CA 0.9800
C7C H7CB 0.9800
C7C H7CC 0.9800
C8C H8CA 0.9800
C8C H8CB 0.9800
C8C H8CC 0.9800
C9C H9CA 0.9800
C9C H9CB 0.9800
C9C H9CC 0.9800
C10C C15C 1.408(4)
C10C C11C 1.415(4)
C11C C12C 1.397(4)
C11C C16C 1.512(4)
C12C C13C 1.376(5)
C12C H12C 0.9500
C13C C14C 1.385(4)
C13C C17C 1.521(4)
C14C C15C 1.397(4)
C14C H14C 0.9500
C15C C18C 1.513(4)
C16C H16G 0.9800
C16C H16H 0.9800
C16C H16I 0.9800
C17C H17G 0.9800
C17C H17H 0.9800
C17C H17I 0.9800
C18C H18G 0.9800
C18C H18H 0.9800
C18C H18I 0.9800
O2C C22C 1.403(5)
O2C C19C 1.452(5)
C19C C20C 1.482(5)
C19C H19G 0.9900
C19C H19H 0.9900
C20C C21C 1.509(6)
C20C H20G 0.9900
C20C H20H 0.9900
C21C C22C 1.496(6)
C21C H21G 0.9900
C21C H21H 0.9900
C22C H22G 0.9900
C22C H22H 0.9900
P1D O1D 1.5641(18)
P1D C1D 1.868(3)
P1D C10D 1.885(3)
C1D C6D 1.407(4)
C1D C2D 1.421(4)
C2D C3D 1.391(4)
C2D C7D 1.504(4)
C3D C4D 1.378(4)
C3D H3DA 0.9500
C4D C5D 1.393(4)
C4D C8D 1.514(4)
C5D C6D 1.397(4)
C5D H5DA 0.9500
C6D C9D 1.512(4)
C7D H7DA 0.9800
C7D H7DB 0.9800
C7D H7DC 0.9800
C8D H8DA 0.9800
C8D H8DB 0.9800
C8D H8DC 0.9800
C9D H9DA 0.9800
C9D H9DB 0.9800
C9D H9DC 0.9800
C10D C15D 1.411(4)
C10D C11D 1.418(4)
C11D C12D 1.396(4)
C11D C16D 1.507(4)
C12D C13D 1.385(4)
C12D H12D 0.9500
C13D C14D 1.383(5)
C13D C17D 1.518(4)
C14D C15D 1.399(4)
C14D H14D 0.9500
C15D C18D 1.516(4)
C16D H16J 0.9800
C16D H16K 0.9800
C16D H16L 0.9800
C17D H17J 0.9800
C17D H17K 0.9800
C17D H17L 0.9800
C18D H18J 0.9800
C18D H18K 0.9800
C18D H18L 0.9800
O1T C1T 1.201(6)
O1T C4T 1.434(6)
O1TA C2T 1.262(7)
O1TA C3T 1.375(8)
C1T C2T 1.412(6)
C1T C4T 1.919(7)
C1T H1TA 0.9900
C1T H1TB 0.9900
C1T H1TC 0.9900
C1T H1TD 0.9900
C2T C3T 1.816(7)
C2T H2TA 0.9900
C2T H2TB 0.9900
C2T H2TC 0.9900
C2T H2TD 0.9900
C3T C4T 1.490(7)
C3T H3TA 0.9900
C3T H3TB 0.9900
C3T H3TC 0.9900
C3T H3TD 0.9900
C4T H4TA 0.9900
C4T H4TB 0.9900
C4T H4TC 0.9900
C4T H4TD 0.9900
